data_2231090
loop_
_publ_author_name
'Sen Gupta, Nalinava'
'Wragg, David S.'
'Tilset, Mats'
'Omtvedt, Jon Petter'

_publ_section_title
;
 4,7,13,18-Tetraoxa-1,10-diazoniabicyclo[8.5.5]icosane
 bis(hexafluoridophosphate)
;
_journal_coeditor_code FY2005
_journal_issue 8
_journal_name_full 'Acta Crystallographica Section E'
_journal_page_first o1929
_journal_page_last o1930
_journal_paper_doi 10.1107/S1600536811025992
_journal_volume 67
_journal_year 2011
_chemical_formula_iupac 'C14 H30 N2 O4 2+, 2P F6 -'
_chemical_formula_moiety 'C14 H30 N2 O4 2+, 2(F6 P -)'
_chemical_formula_sum 'C14 H30 F12 N2 O4 P2'
_chemical_formula_weight 580.34
_chemical_name_systematic
;
4,7,13,18-Tetraoxa-1,10-diazoniabicyclo[8.5.5]icosane bis(hexafluoridophosphate)
;
_space_group_IT_number 15
_symmetry_cell_setting monoclinic
_symmetry_space_group_name_Hall '-C 2yc'
_symmetry_space_group_name_H-M 'C 1 2/c 1'
_atom_sites_solution_hydrogens geom
_atom_sites_solution_primary direct
_atom_sites_solution_secondary difmap
_audit_creation_method SHELXL-97
_cell_angle_alpha 90.00
_cell_angle_beta 95.538(2)
_cell_angle_gamma 90.00
_cell_formula_units_Z 4
_cell_length_a 10.8297(16)
_cell_length_b 16.485(2)
_cell_length_c 12.6846(19)
_cell_measurement_reflns_used 1782
_cell_measurement_temperature 296(2)
_cell_measurement_theta_max 28.92
_cell_measurement_theta_min 2.26
_cell_volume 2254.0(5)
_computing_cell_refinement 'SAINT (Bruker, 2001)'
_computing_data_collection 'SMART (Bruker, 2001)'
_computing_data_reduction 'SAINT (Bruker, 2001)'
_computing_molecular_graphics
;
<i>DIAMOND</i> (Brandenburg & Berndt, 1999)
;
_computing_publication_material '<i>publCIF</i> (Westrip, 2010)'
_computing_structure_refinement
;
SHELXL97 (Sheldrick, 2008) and WinGX (Farrugia, 1999)
;
_computing_structure_solution 'SHELXS97 (Sheldrick, 2008)'
_diffrn_ambient_temperature 296(2)
_diffrn_measured_fraction_theta_full 0.997
_diffrn_measured_fraction_theta_max 0.931
_diffrn_measurement_device_type 'Bruker SMART CCD area-detector'
_diffrn_measurement_method '\f and \w'
_diffrn_radiation_monochromator graphite
_diffrn_radiation_source 'sealed tube'
_diffrn_radiation_type MoK\a
_diffrn_radiation_wavelength 0.71073
_diffrn_reflns_av_R_equivalents 0.0385
_diffrn_reflns_av_sigmaI/netI 0.0430
_diffrn_reflns_limit_h_max 14
_diffrn_reflns_limit_h_min -14
_diffrn_reflns_limit_k_max 21
_diffrn_reflns_limit_k_min -22
_diffrn_reflns_limit_l_max 16
_diffrn_reflns_limit_l_min -17
_diffrn_reflns_number 9756
_diffrn_reflns_theta_full 27.51
_diffrn_reflns_theta_max 28.92
_diffrn_reflns_theta_min 2.26
_exptl_absorpt_coefficient_mu 0.317
_exptl_absorpt_correction_T_max 0.994
_exptl_absorpt_correction_T_min 0.977
_exptl_absorpt_correction_type multi-scan
_exptl_absorpt_process_details '(SADABS; Sheldrick, 2004)'
_exptl_crystal_colour colourless
_exptl_crystal_density_diffrn 1.710
_exptl_crystal_density_method 'not measured'
_exptl_crystal_description needle
_exptl_crystal_F_000 1192
_exptl_crystal_size_max 0.24
_exptl_crystal_size_mid 0.06
_exptl_crystal_size_min 0.02
_refine_diff_density_max 0.396
_refine_diff_density_min -0.335
_refine_ls_extinction_method none
_refine_ls_goodness_of_fit_ref 1.027
_refine_ls_hydrogen_treatment constr
_refine_ls_matrix_type full
_refine_ls_number_parameters 154
_refine_ls_number_reflns 2785
_refine_ls_number_restraints 0
_refine_ls_restrained_S_all 1.027
_refine_ls_R_factor_all 0.0637
_refine_ls_R_factor_gt 0.0401
_refine_ls_shift/su_max 0.001
_refine_ls_shift/su_mean 0.000
_refine_ls_structure_factor_coef Fsqd
_refine_ls_weighting_details 'calc w=1/[\s^2^(Fo^2^)+(0.0378P)^2^+1.6619P] where P=(Fo^2^+2Fc^2^)/3'
_refine_ls_weighting_scheme calc
_refine_ls_wR_factor_gt 0.0848
_refine_ls_wR_factor_ref 0.0949
_reflns_number_gt 2002
_reflns_number_total 2785
_reflns_threshold_expression I>2\s(I)
_cod_data_source_file fy2005.cif
_cod_data_source_block I
_cod_original_cell_volume 2254.0(6)
_cod_original_sg_symbol_H-M 'C 2/c'
_cod_database_code 2231090
_cod_database_fobs_code 2231090

loop_
_symmetry_equiv_pos_as_xyz
'x, y, z'
'-x, y, -z+1/2'
'x+1/2, y+1/2, z'
'-x+1/2, y+1/2, -z+1/2'
'-x, -y, -z'
'x, -y, z-1/2'
'-x+1/2, -y+1/2, -z'
'x+1/2, -y+1/2, z-1/2'

loop_
_atom_site_type_symbol
_atom_site_label
_atom_site_fract_x
_atom_site_fract_y
_atom_site_fract_z
_atom_site_U_iso_or_equiv
_atom_site_adp_type
_atom_site_calc_flag
_atom_site_refinement_flags
_atom_site_occupancy
_atom_site_symmetry_multiplicity
P P1 0.47273(5) 0.15573(3) 0.99505(4) 0.02088(14) Uani d . 1 1
O O1 0.56230(12) 0.43242(8) 0.89074(10) 0.0200(3) Uani d . 1 1
F F1 0.46836(11) 0.12944(8) 1.11636(9) 0.0315(3) Uani d . 1 1
F F2 0.35902(11) 0.09625(8) 0.96176(9) 0.0316(3) Uani d . 1 1
O O2 0.39311(12) 0.59898(8) 0.80510(11) 0.0222(3) Uani d . 1 1
F F6 0.58658(11) 0.21576(7) 1.02955(10) 0.0334(3) Uani d . 1 1
F F5 0.37765(11) 0.22713(7) 1.01299(11) 0.0366(3) Uani d . 1 1
F F3 0.56899(12) 0.08506(8) 0.98002(11) 0.0379(3) Uani d . 1 1
F F4 0.47690(13) 0.18356(9) 0.87520(10) 0.0421(4) Uani d . 1 1
N N1 0.31687(14) 0.44308(9) 0.79332(12) 0.0180(3) Uani d . 1 1
H H0 0.3874 0.4684 0.7775 0.022 Uiso calc R 1 1
C C6 0.46254(18) 0.40126(12) 0.94552(15) 0.0217(4) Uani d . 1 1
H H6A 0.4339 0.4429 0.9914 0.026 Uiso calc R 1 1
H H6B 0.4917 0.3556 0.9893 0.026 Uiso calc R 1 1
C C5 0.35700(18) 0.37461(12) 0.86707(15) 0.0203(4) Uani d . 1 1
H H5A 0.3831 0.3289 0.8265 0.024 Uiso calc R 1 1
H H5B 0.2877 0.3573 0.9046 0.024 Uiso calc R 1 1
C C4 0.65712(18) 0.37384(12) 0.87734(16) 0.0225(4) Uani d . 1 1
H H4A 0.6216 0.3256 0.8426 0.027 Uiso calc R 1 1
H H4B 0.6988 0.3583 0.9455 0.027 Uiso calc R 1 1
C C1 0.24085(18) 0.50610(12) 0.84409(16) 0.0218(4) Uani d . 1 1
H H1A 0.1536 0.4921 0.8331 0.026 Uiso calc R 1 1
H H1B 0.2648 0.5079 0.9197 0.026 Uiso calc R 1 1
C C3 0.25267(18) 0.41362(13) 0.69006(15) 0.0227(4) Uani d . 1 1
H H3A 0.2131 0.4591 0.6518 0.027 Uiso calc R 1 1
H H3B 0.1887 0.3750 0.7040 0.027 Uiso calc R 1 1
C C7 0.43045(19) 0.66749(12) 0.74776(17) 0.0257(5) Uani d . 1 1
H H7A 0.4019 0.7170 0.7788 0.031 Uiso calc R 1 1
H H7B 0.3947 0.6646 0.6747 0.031 Uiso calc R 1 1
C C2 0.26190(18) 0.58770(12) 0.79590(16) 0.0238(4) Uani d . 1 1
H H2A 0.2286 0.5888 0.7221 0.029 Uiso calc R 1 1
H H2B 0.2222 0.6300 0.8336 0.029 Uiso calc R 1 1

loop_
_atom_site_aniso_label
_atom_site_aniso_U_11
_atom_site_aniso_U_22
_atom_site_aniso_U_33
_atom_site_aniso_U_12
_atom_site_aniso_U_13
_atom_site_aniso_U_23
P1 0.0180(3) 0.0221(3) 0.0230(3) 0.0016(2) 0.0041(2) 0.0031(2)
O1 0.0164(7) 0.0203(7) 0.0237(7) 0.0008(5) 0.0041(5) 0.0034(6)
F1 0.0293(7) 0.0440(8) 0.0210(6) -0.0057(6) 0.0018(5) 0.0048(5)
F2 0.0312(7) 0.0350(7) 0.0281(7) -0.0101(6) -0.0007(5) -0.0018(5)
O2 0.0215(7) 0.0205(7) 0.0249(7) 0.0003(6) 0.0034(6) 0.0057(6)
F6 0.0221(6) 0.0305(7) 0.0476(8) -0.0053(5) 0.0031(6) 0.0034(6)
F5 0.0252(7) 0.0270(7) 0.0587(9) 0.0080(5) 0.0097(6) 0.0028(6)
F3 0.0338(7) 0.0298(7) 0.0523(9) 0.0105(6) 0.0158(6) -0.0002(6)
F4 0.0452(8) 0.0555(9) 0.0260(7) -0.0063(7) 0.0063(6) 0.0133(6)
N1 0.0143(8) 0.0194(8) 0.0208(9) -0.0003(6) 0.0039(6) -0.0006(7)
C6 0.0219(10) 0.0252(11) 0.0186(10) -0.0007(8) 0.0047(8) 0.0038(8)
C5 0.0198(10) 0.0182(10) 0.0233(10) 0.0004(8) 0.0045(8) 0.0029(8)
C4 0.0197(10) 0.0249(11) 0.0228(11) 0.0042(8) 0.0012(8) 0.0048(8)
C1 0.0197(10) 0.0212(10) 0.0256(11) 0.0047(8) 0.0077(8) -0.0024(8)
C3 0.0174(10) 0.0281(11) 0.0221(10) -0.0032(8) -0.0003(8) -0.0028(8)
C7 0.0339(12) 0.0160(10) 0.0286(11) 0.0049(8) 0.0102(9) 0.0021(8)
C2 0.0205(10) 0.0270(11) 0.0240(11) 0.0061(8) 0.0030(8) 0.0014(8)

loop_
_atom_type_symbol
_atom_type_description
_atom_type_scat_dispersion_real
_atom_type_scat_dispersion_imag
_atom_type_scat_source
C C 0.0033 0.0016 'International Tables Vol C Tables 4.2.6.8 and 6.1.1.4'
H H 0.0000 0.0000 'International Tables Vol C Tables 4.2.6.8 and 6.1.1.4'
N N 0.0061 0.0033 'International Tables Vol C Tables 4.2.6.8 and 6.1.1.4'
O O 0.0106 0.0060 'International Tables Vol C Tables 4.2.6.8 and 6.1.1.4'
F F 0.0171 0.0103 'International Tables Vol C Tables 4.2.6.8 and 6.1.1.4'
P P 0.1023 0.0942 'International Tables Vol C Tables 4.2.6.8 and 6.1.1.4'

loop_
_geom_angle_atom_site_label_1
_geom_angle_atom_site_label_2
_geom_angle_atom_site_label_3
_geom_angle_site_symmetry_1
_geom_angle_site_symmetry_3
_geom_angle
F3 P1 F4 . . 91.00(8)
F3 P1 F5 . . 178.59(8)
F4 P1 F5 . . 90.10(8)
F3 P1 F2 . . 90.93(7)
F4 P1 F2 . . 90.95(7)
F5 P1 F2 . . 89.93(7)
F3 P1 F1 . . 89.85(7)
F4 P1 F1 . . 178.93(8)
F5 P1 F1 . . 89.04(7)
F2 P1 F1 . . 89.68(7)
F3 P1 F6 . . 89.38(7)
F4 P1 F6 . . 89.48(7)
F5 P1 F6 . . 89.75(7)
F2 P1 F6 . . 179.46(8)
F1 P1 F6 . . 89.88(7)
C4 O1 C6 . . 113.47(14)
C7 O2 C2 . . 113.05(15)
C3 N1 C5 . . 112.42(15)
C3 N1 C1 . . 111.66(15)
C5 N1 C1 . . 112.86(15)
C3 N1 H0 . . 106.5
C5 N1 H0 . . 106.5
C1 N1 H0 . . 106.5
O1 C6 C5 . . 110.07(15)
O1 C6 H6A . . 109.6
C5 C6 H6A . . 109.6
O1 C6 H6B . . 109.6
C5 C6 H6B . . 109.6
H6A C6 H6B . . 108.2
N1 C5 C6 . . 110.33(16)
N1 C5 H5A . . 109.6
C6 C5 H5A . . 109.6
N1 C5 H5B . . 109.6
C6 C5 H5B . . 109.6
H5A C5 H5B . . 108.1
O1 C4 C3 . 2_656 106.57(15)
O1 C4 H4A . . 110.4
C3 C4 H4A 2_656 . 110.4
O1 C4 H4B . . 110.4
C3 C4 H4B 2_656 . 110.4
H4A C4 H4B . . 108.6
C2 C1 N1 . . 109.40(15)
C2 C1 H1A . . 109.8
N1 C1 H1A . . 109.8
C2 C1 H1B . . 109.8
N1 C1 H1B . . 109.8
H1A C1 H1B . . 108.2
N1 C3 C4 . 2_656 111.34(16)
N1 C3 H3A . . 109.4
C4 C3 H3A 2_656 . 109.4
N1 C3 H3B . . 109.4
C4 C3 H3B 2_656 . 109.4
H3A C3 H3B . . 108.0
O2 C7 C7 . 2_656 108.31(15)
O2 C7 H7A . . 110.0
C7 C7 H7A 2_656 . 110.0
O2 C7 H7B . . 110.0
C7 C7 H7B 2_656 . 110.0
H7A C7 H7B . . 108.4
O2 C2 C1 . . 105.79(15)
O2 C2 H2A . . 110.6
C1 C2 H2A . . 110.6
O2 C2 H2B . . 110.6
C1 C2 H2B . . 110.6
H2A C2 H2B . . 108.7

loop_
_geom_bond_atom_site_label_1
_geom_bond_atom_site_label_2
_geom_bond_site_symmetry_2
_geom_bond_distance
P1 F3 . 1.5871(13)
P1 F4 . 1.5927(13)
P1 F5 . 1.5946(13)
P1 F2 . 1.5987(13)
P1 F1 . 1.6037(13)
P1 F6 . 1.6083(13)
O1 C4 . 1.432(2)
O1 C6 . 1.435(2)
O2 C7 . 1.423(2)
O2 C2 . 1.427(2)
N1 C3 . 1.503(2)
N1 C5 . 1.503(2)
N1 C1 . 1.508(2)
N1 H0 . 0.9100
C6 C5 . 1.507(3)
C6 H6A . 0.9700
C6 H6B . 0.9700
C5 H5A . 0.9700
C5 H5B . 0.9700
C4 C3 2_656 1.509(3)
C4 H4A . 0.9700
C4 H4B . 0.9700
C1 C2 . 1.504(3)
C1 H1A . 0.9700
C1 H1B . 0.9700
C3 C4 2_656 1.509(3)
C3 H3A . 0.9700
C3 H3B . 0.9700
C7 C7 2_656 1.502(4)
C7 H7A . 0.9700
C7 H7B . 0.9700
C2 H2A . 0.9700
C2 H2B . 0.9700

loop_
_geom_hbond_atom_site_label_D
_geom_hbond_atom_site_label_H
_geom_hbond_atom_site_label_A
_geom_hbond_site_symmetry_A
_geom_hbond_distance_DH
_geom_hbond_distance_HA
_geom_hbond_distance_DA
_geom_hbond_angle_DHA
N1 H0 O1 1_555 0.91 2.34 2.826(2) 113
N1 H0 O2 1_555 0.91 2.18 2.699(2) 115
N1 H0 O1 2_656 0.91 2.33 2.790(2) 111
C2 H2A F2 4_556 0.97 2.43 3.405(2) 178
C6 H6B F5 1_555 0.97 2.48 3.157(2) 126

loop_
_geom_torsion_atom_site_label_1
_geom_torsion_atom_site_label_2
_geom_torsion_atom_site_label_3
_geom_torsion_atom_site_label_4
_geom_torsion_site_symmetry_4
_geom_torsion
C4 O1 C6 C5 . -96.35(18)
C3 N1 C5 C6 . 156.50(15)
C1 N1 C5 C6 . -76.12(19)
O1 C6 C5 N1 . -55.1(2)
C6 O1 C4 C3 2_656 174.66(15)
C3 N1 C1 C2 . -82.64(19)
C5 N1 C1 C2 . 149.57(16)
C5 N1 C3 C4 2_656 -71.3(2)
C1 N1 C3 C4 2_656 160.72(16)
C2 O2 C7 C7 2_656 -173.23(18)
C7 O2 C2 C1 . 170.30(16)
N1 C1 C2 O2 . -53.0(2)
